data_7018793
loop_
_publ_author_name
'Kimani, Martin M.'
'Wang, Hsiao C.'
'Brumaghim, Julia L.'

_publ_section_title
;
 Investigating the copper coordination, electrochemistry, and Cu(ii)
 reduction kinetics of biologically relevant selone and thione compounds.
;
_journal_issue 17
_journal_name_full 'Dalton transactions (Cambridge, England : 2003)'
_journal_page_first 5248
_journal_page_last 5259
_journal_paper_doi 10.1039/c2dt11731b
_journal_volume 41
_journal_year 2012
_chemical_formula_moiety 'C15 H24 N6 Se3, 2(C F3 O3 S)'
_chemical_formula_sum 'C17 H24 F6 N6 O6 S2 Se3'
_chemical_formula_weight 823.42
_space_group_IT_number 14
_symmetry_cell_setting monoclinic
_symmetry_Int_Tables_number 14
_symmetry_space_group_name_Hall '-P 2yn'
_symmetry_space_group_name_H-M 'P 1 21/n 1'
_atom_sites_solution_hydrogens geom
_atom_sites_solution_primary direct
_atom_sites_solution_secondary difmap
_audit_creation_method SHELXL-97
_cell_angle_alpha 90.00
_cell_angle_beta 98.95(3)
_cell_angle_gamma 90.00
_cell_formula_units_Z 4
_cell_length_a 11.611(2)
_cell_length_b 21.563(4)
_cell_length_c 11.669(2)
_cell_measurement_reflns_used 24075
_cell_measurement_temperature 168.15
_cell_measurement_theta_max 26.36
_cell_measurement_theta_min 3.29
_cell_volume 2886.0(9)
_computing_cell_refinement 'CrystalClear (Rigaku/MSC,2006)'
_computing_data_collection 'CrystalClear (Rigaku/MSC,2006)'
_computing_data_reduction 'CrystalClear (Rigaku/MSC,2006)'
_computing_molecular_graphics 'SHELXTL 6.10 (Sheldrick,2008)'
_computing_publication_material 'SHELXTL 6.10 (Sheldrick,2008)'
_computing_structure_refinement 'SHELXTL 6.10 (Sheldrick,2008)'
_computing_structure_solution 'SHELXTL 6.10 (Sheldrick,2008)'
_diffrn_ambient_temperature 168.15
_diffrn_detector_area_resol_mean 14.6306
_diffrn_measured_fraction_theta_full 0.996
_diffrn_measured_fraction_theta_max 0.996
_diffrn_measurement_device_type 'Rigaku, AFC8S diffractometer'
_diffrn_measurement_method dtprofit.ref
_diffrn_radiation_monochromator graphite
_diffrn_radiation_probe x-ray
_diffrn_radiation_type MoK\a
_diffrn_radiation_wavelength 0.71073
_diffrn_reflns_av_R_equivalents 0.0361
_diffrn_reflns_av_sigmaI/netI 0.0374
_diffrn_reflns_limit_h_max 14
_diffrn_reflns_limit_h_min -14
_diffrn_reflns_limit_k_max 26
_diffrn_reflns_limit_k_min -26
_diffrn_reflns_limit_l_max 8
_diffrn_reflns_limit_l_min -14
_diffrn_reflns_number 24075
_diffrn_reflns_theta_full 26.36
_diffrn_reflns_theta_max 26.36
_diffrn_reflns_theta_min 3.29
_diffrn_source 'fine-focus sealed tube'
_diffrn_standards_decay_% 0
_diffrn_standards_interval_count 0
_diffrn_standards_interval_time 0
_diffrn_standards_number 0
_exptl_absorpt_coefficient_mu 4.051
_exptl_absorpt_correction_T_max 0.4694
_exptl_absorpt_correction_T_min 0.3967
_exptl_absorpt_correction_type multi-scan
_exptl_absorpt_process_details 'REQAB, CrystalClear'
_exptl_crystal_colour brown
_exptl_crystal_density_diffrn 1.895
_exptl_crystal_density_method 'not measured'
_exptl_crystal_description rods
_exptl_crystal_F_000 1616
_exptl_crystal_recrystallization_method 'slow diffusion of ether into acetonitrile'
_exptl_crystal_size_max 0.28
_exptl_crystal_size_mid 0.24
_exptl_crystal_size_min 0.22
_refine_diff_density_max 1.017
_refine_diff_density_min -0.769
_refine_diff_density_rms 0.116
_refine_ls_extinction_coef 0.0014(3)
_refine_ls_extinction_expression Fc^*^=kFc[1+0.001xFc^2^\l^3^/sin(2\q)]^-1/4^
_refine_ls_extinction_method SHELXL
_refine_ls_goodness_of_fit_ref 1.110
_refine_ls_hydrogen_treatment constr
_refine_ls_matrix_type full
_refine_ls_number_parameters 368
_refine_ls_number_reflns 5880
_refine_ls_number_restraints 0
_refine_ls_restrained_S_all 1.110
_refine_ls_R_factor_all 0.0594
_refine_ls_R_factor_gt 0.0485
_refine_ls_shift/su_max 0.081
_refine_ls_shift/su_mean 0.002
_refine_ls_structure_factor_coef Fsqd
_refine_ls_weighting_details 'calc w=1/[\s^2^(Fo^2^)+(0.0673P)^2^+2.8255P] where P=(Fo^2^+2Fc^2^)/3'
_refine_ls_weighting_scheme calc
_refine_ls_wR_factor_gt 0.1252
_refine_ls_wR_factor_ref 0.1348
_reflns_number_gt 4854
_reflns_number_total 5880
_reflns_threshold_expression >2sigma(I)
_cod_data_source_file c2dt11731b.txt
_cod_data_source_block '[(dmise)3][2OTf]'
_cod_original_cell_volume 2885.8(10)
_cod_original_sg_symbol_H-M 'P 21/n'
_cod_database_code 7018793

loop_
_symmetry_equiv_pos_as_xyz
'x, y, z'
'-x+1/2, y+1/2, -z+1/2'
'-x, -y, -z'
'x-1/2, -y-1/2, z-1/2'

loop_
_atom_site_label
_atom_site_type_symbol
_atom_site_fract_x
_atom_site_fract_y
_atom_site_fract_z
_atom_site_U_iso_or_equiv
_atom_site_adp_type
_atom_site_occupancy
_atom_site_symmetry_multiplicity
_atom_site_calc_flag
_atom_site_refinement_flags
Se1 Se 0.80772(4) 0.01290(2) 0.53099(4) 0.03111(15) Uani 1 1 d .
Se2 Se 0.99361(4) 0.08003(2) 0.59474(4) 0.03302(15) Uani 1 1 d .
Se3 Se 0.60968(4) -0.05359(2) 0.48658(5) 0.04310(17) Uani 1 1 d .
N5 N 0.7092(3) -0.12480(19) 0.3169(4) 0.0381(9) Uani 1 1 d .
N1 N 0.9343(3) 0.20578(18) 0.5262(4) 0.0401(9) Uani 1 1 d .
N6 N 0.7208(3) -0.17308(19) 0.4806(4) 0.0398(9) Uani 1 1 d .
N2 N 0.9538(3) 0.14762(19) 0.3782(4) 0.0380(9) Uani 1 1 d .
N3 N 0.7169(3) 0.06080(18) 0.7294(3) 0.0344(8) Uani 1 1 d .
C7 C 0.6831(4) -0.1199(2) 0.4251(4) 0.0342(10) Uani 1 1 d .
C11 C 0.7247(3) 0.0665(2) 0.6163(4) 0.0288(9) Uani 1 1 d .
N4 N 0.6688(3) 0.11922(17) 0.5770(3) 0.0332(8) Uani 1 1 d .
C14 C 0.6264(4) 0.1470(2) 0.6673(4) 0.0397(11) Uani 1 1 d .
H14A H 0.5846 0.1839 0.6640 0.048 Uiso 1 1 calc R
C1 C 0.9654(5) 0.0943(3) 0.3040(5) 0.0464(12) Uani 1 1 d .
H1A H 0.9901 0.0588 0.3513 0.070 Uiso 1 1 calc R
H1B H 1.0222 0.1032 0.2547 0.070 Uiso 1 1 calc R
H1C H 0.8916 0.0857 0.2572 0.070 Uiso 1 1 calc R
C2 C 0.9574(4) 0.1474(2) 0.4941(4) 0.0361(10) Uani 1 1 d .
C9 C 0.7682(4) -0.2106(2) 0.4060(6) 0.0480(13) Uani 1 1 d .
H9A H 0.7992 -0.2499 0.4225 0.058 Uiso 1 1 calc R
C12 C 0.7690(5) 0.0114(2) 0.8062(4) 0.0429(11) Uani 1 1 d .
H12A H 0.7363 -0.0277 0.7789 0.064 Uiso 1 1 calc R
H12B H 0.7533 0.0188 0.8834 0.064 Uiso 1 1 calc R
H12C H 0.8518 0.0108 0.8067 0.064 Uiso 1 1 calc R
C13 C 0.6560(4) 0.1111(2) 0.7619(5) 0.0429(11) Uani 1 1 d .
H13A H 0.6386 0.1189 0.8358 0.051 Uiso 1 1 calc R
C6 C 0.6852(6) -0.0778(3) 0.2269(6) 0.0613(16) Uani 1 1 d .
H6A H 0.7195 -0.0392 0.2552 0.092 Uiso 1 1 calc R
H6B H 0.6024 -0.0728 0.2061 0.092 Uiso 1 1 calc R
H6C H 0.7178 -0.0905 0.1599 0.092 Uiso 1 1 calc R
C5 C 0.9274(5) 0.2067(3) 0.3370(5) 0.0485(13) Uani 1 1 d .
H5A H 0.9192 0.2195 0.2600 0.058 Uiso 1 1 calc R
C3 C 0.9259(5) 0.2266(3) 0.6434(5) 0.0528(14) Uani 1 1 d .
H3A H 0.9122 0.1916 0.6903 0.079 Uiso 1 1 calc R
H3B H 0.8625 0.2555 0.6408 0.079 Uiso 1 1 calc R
H3C H 0.9974 0.2465 0.6763 0.079 Uiso 1 1 calc R
C10 C 0.7620(4) -0.1805(3) 0.3043(5) 0.0471(13) Uani 1 1 d .
H10A H 0.7886 -0.1948 0.2380 0.056 Uiso 1 1 calc R
C8 C 0.7101(6) -0.1889(3) 0.6002(6) 0.0685(18) Uani 1 1 d .
H8A H 0.7564 -0.2249 0.6236 0.103 Uiso 1 1 calc R
H8B H 0.6299 -0.1974 0.6055 0.103 Uiso 1 1 calc R
H8C H 0.7368 -0.1547 0.6501 0.103 Uiso 1 1 calc R
S1 S 0.63673(11) 0.11428(6) 0.10454(11) 0.0405(3) Uani 1 1 d .
C16 C 0.5003(5) 0.0838(2) 0.1389(5) 0.0439(12) Uani 1 1 d .
C4 C 0.9158(5) 0.2426(2) 0.4291(5) 0.0490(13) Uani 1 1 d .
H4A H 0.8984 0.2847 0.4273 0.059 Uiso 1 1 calc R
O3 O 0.6867(5) 0.1469(3) 0.2057(4) 0.0809(16) Uani 1 1 d .
O1 O 0.5997(4) 0.15439(19) 0.0073(3) 0.0568(10) Uani 1 1 d .
O2 O 0.6961(4) 0.0600(2) 0.0744(5) 0.0802(16) Uani 1 1 d .
S2 S 0.59813(13) 0.32171(7) 0.54041(14) 0.0542(4) Uani 1 1 d .
F1 F 0.5168(4) 0.04357(19) 0.2245(4) 0.0770(12) Uani 1 1 d .
F2 F 0.4365(4) 0.12807(19) 0.1761(5) 0.0945(16) Uani 1 1 d .
F3 F 0.4382(4) 0.0571(3) 0.0508(4) 0.1034(18) Uani 1 1 d .
C15 C 0.6526(4) 0.1411(2) 0.4573(4) 0.0389(10) Uani 1 1 d .
H15A H 0.7072 0.1206 0.4162 0.058 Uiso 1 1 calc R
H15B H 0.6654 0.1850 0.4563 0.058 Uiso 1 1 calc R
H15C H 0.5746 0.1320 0.4206 0.058 Uiso 1 1 calc R
F6 F 0.4534(6) 0.4145(3) 0.5343(5) 0.126(2) Uani 1 1 d .
F4 F 0.4382(5) 0.3642(3) 0.3796(4) 0.125(2) Uani 1 1 d .
F5 F 0.5769(6) 0.4241(3) 0.4199(6) 0.131(2) Uani 1 1 d .
O4 O 0.5107(5) 0.2808(3) 0.5728(6) 0.0988(19) Uani 1 1 d .
O6 O 0.6610(5) 0.3507(4) 0.6401(5) 0.116(2) Uani 1 1 d .
C17 C 0.5153(7) 0.3852(3) 0.4690(6) 0.0668(18) Uani 1 1 d .
O5 O 0.6669(5) 0.3003(2) 0.4581(5) 0.0860(17) Uani 1 1 d .

loop_
_atom_site_aniso_label
_atom_site_aniso_U_11
_atom_site_aniso_U_22
_atom_site_aniso_U_33
_atom_site_aniso_U_23
_atom_site_aniso_U_13
_atom_site_aniso_U_12
Se1 0.0323(2) 0.0308(3) 0.0321(3) -0.00122(18) 0.01083(18) 0.00107(16)
Se2 0.0303(2) 0.0364(3) 0.0324(3) 0.00204(18) 0.00482(17) -0.00160(16)
Se3 0.0318(3) 0.0365(3) 0.0636(4) -0.0142(2) 0.0155(2) -0.00303(17)
N5 0.0315(19) 0.043(2) 0.040(2) -0.0047(18) 0.0061(16) 0.0010(16)
N1 0.037(2) 0.0304(19) 0.051(3) -0.0016(18) 0.0015(18) -0.0021(15)
N6 0.0326(19) 0.037(2) 0.050(3) 0.0024(19) 0.0059(17) 0.0014(16)
N2 0.0348(19) 0.039(2) 0.040(2) 0.0093(18) 0.0075(16) 0.0020(16)
N3 0.0341(19) 0.039(2) 0.032(2) -0.0020(17) 0.0106(15) -0.0022(15)
C7 0.025(2) 0.033(2) 0.044(3) -0.003(2) 0.0043(18) -0.0034(16)
C11 0.0262(19) 0.032(2) 0.028(2) 0.0001(18) 0.0041(16) -0.0032(16)
N4 0.0339(18) 0.0301(18) 0.037(2) -0.0022(16) 0.0103(16) 0.0013(15)
C14 0.037(2) 0.038(2) 0.046(3) -0.014(2) 0.014(2) -0.0013(19)
C1 0.053(3) 0.052(3) 0.036(3) 0.002(2) 0.014(2) 0.009(2)
C2 0.027(2) 0.042(3) 0.039(3) 0.000(2) 0.0057(18) -0.0043(18)
C9 0.041(3) 0.033(2) 0.070(4) -0.013(3) 0.010(2) 0.006(2)
C12 0.049(3) 0.047(3) 0.033(3) 0.008(2) 0.007(2) 0.000(2)
C13 0.041(3) 0.052(3) 0.037(3) -0.014(2) 0.014(2) -0.003(2)
C6 0.061(4) 0.079(4) 0.045(3) 0.017(3) 0.014(3) 0.010(3)
C5 0.045(3) 0.049(3) 0.050(3) 0.021(3) 0.002(2) 0.001(2)
C3 0.054(3) 0.048(3) 0.055(3) -0.014(3) 0.003(3) 0.000(2)
C10 0.038(3) 0.049(3) 0.055(3) -0.022(3) 0.008(2) 0.001(2)
C8 0.071(4) 0.081(5) 0.053(4) 0.024(3) 0.009(3) 0.011(3)
S1 0.0417(6) 0.0428(7) 0.0375(7) 0.0021(5) 0.0075(5) -0.0028(5)
C16 0.048(3) 0.036(3) 0.049(3) -0.001(2) 0.010(2) 0.002(2)
C4 0.046(3) 0.035(3) 0.062(4) 0.010(3) -0.003(2) 0.001(2)
O3 0.095(4) 0.107(4) 0.039(2) -0.007(2) 0.004(2) -0.055(3)
O1 0.074(3) 0.057(2) 0.041(2) 0.0136(19) 0.0153(19) 0.001(2)
O2 0.064(3) 0.058(3) 0.127(5) 0.006(3) 0.044(3) 0.014(2)
S2 0.0566(8) 0.0569(8) 0.0524(9) 0.0101(7) 0.0193(7) 0.0188(6)
F1 0.076(2) 0.067(2) 0.092(3) 0.034(2) 0.028(2) -0.0019(19)
F2 0.085(3) 0.062(2) 0.153(5) 0.020(3) 0.071(3) 0.022(2)
F3 0.087(3) 0.157(5) 0.066(3) -0.029(3) 0.012(2) -0.064(3)
C15 0.037(2) 0.041(3) 0.038(3) 0.006(2) 0.0042(19) 0.0037(19)
F6 0.157(5) 0.149(5) 0.081(3) 0.038(3) 0.054(3) 0.107(4)
F4 0.138(5) 0.152(5) 0.068(3) 0.004(3) -0.038(3) 0.028(4)
F5 0.152(5) 0.091(4) 0.171(6) 0.057(4) 0.085(5) 0.030(4)
O4 0.098(4) 0.074(3) 0.134(5) 0.039(4) 0.049(4) 0.003(3)
O6 0.082(4) 0.173(7) 0.080(4) -0.018(4) -0.027(3) 0.023(4)
C17 0.089(5) 0.071(4) 0.045(3) 0.005(3) 0.027(3) 0.019(4)
O5 0.120(4) 0.066(3) 0.085(4) 0.005(3) 0.058(3) 0.035(3)

loop_
_atom_type_symbol
_atom_type_description
_atom_type_scat_dispersion_real
_atom_type_scat_dispersion_imag
_atom_type_scat_source
C C 0.0033 0.0016 'International Tables Vol C Tables 4.2.6.8 and 6.1.1.4'
H H 0.0000 0.0000 'International Tables Vol C Tables 4.2.6.8 and 6.1.1.4'
N N 0.0061 0.0033 'International Tables Vol C Tables 4.2.6.8 and 6.1.1.4'
O O 0.0106 0.0060 'International Tables Vol C Tables 4.2.6.8 and 6.1.1.4'
F F 0.0171 0.0103 'International Tables Vol C Tables 4.2.6.8 and 6.1.1.4'
S S 0.1246 0.1234 'International Tables Vol C Tables 4.2.6.8 and 6.1.1.4'
Se Se -0.0929 2.2259 'International Tables Vol C Tables 4.2.6.8 and 6.1.1.4'

loop_
_geom_angle_atom_site_label_1
_geom_angle_atom_site_label_2
_geom_angle_atom_site_label_3
_geom_angle
C11 Se1 Se2 88.72(12)
C11 Se1 Se3 86.36(12)
Se2 Se1 Se3 174.11(2)
C2 Se2 Se1 99.01(13)
C7 Se3 Se1 93.14(13)
C7 N5 C10 109.8(5)
C7 N5 C6 125.2(5)
C10 N5 C6 125.0(5)
C2 N1 C4 108.8(5)
C2 N1 C3 126.3(5)
C4 N1 C3 124.9(5)
C7 N6 C9 109.2(5)
C7 N6 C8 125.8(5)
C9 N6 C8 125.0(5)
C2 N2 C5 108.9(4)
C2 N2 C1 127.1(4)
C5 N2 C1 123.9(5)
C11 N3 C13 108.3(4)
C11 N3 C12 125.8(4)
C13 N3 C12 125.8(4)
N5 C7 N6 106.2(4)
N5 C7 Se3 127.1(4)
N6 C7 Se3 126.7(4)
N3 C11 N4 107.9(4)
N3 C11 Se1 125.6(3)
N4 C11 Se1 126.4(3)
C11 N4 C14 108.5(4)
C11 N4 C15 125.4(4)
C14 N4 C15 126.0(4)
C13 C14 N4 107.6(4)
C13 C14 H14A 126.2
N4 C14 H14A 126.2
N2 C1 H1A 109.5
N2 C1 H1B 109.5
H1A C1 H1B 109.5
N2 C1 H1C 109.5
H1A C1 H1C 109.5
H1B C1 H1C 109.5
N2 C2 N1 107.4(4)
N2 C2 Se2 126.9(4)
N1 C2 Se2 125.7(4)
C10 C9 N6 107.8(5)
C10 C9 H9A 126.1
N6 C9 H9A 126.1
N3 C12 H12A 109.5
N3 C12 H12B 109.5
H12A C12 H12B 109.5
N3 C12 H12C 109.5
H12A C12 H12C 109.5
H12B C12 H12C 109.5
C14 C13 N3 107.6(4)
C14 C13 H13A 126.2
N3 C13 H13A 126.2
N5 C6 H6A 109.5
N5 C6 H6B 109.5
H6A C6 H6B 109.5
N5 C6 H6C 109.5
H6A C6 H6C 109.5
H6B C6 H6C 109.5
C4 C5 N2 107.2(5)
C4 C5 H5A 126.4
N2 C5 H5A 126.4
N1 C3 H3A 109.5
N1 C3 H3B 109.5
H3A C3 H3B 109.5
N1 C3 H3C 109.5
H3A C3 H3C 109.5
H3B C3 H3C 109.5
C9 C10 N5 107.0(5)
C9 C10 H10A 126.5
N5 C10 H10A 126.5
N6 C8 H8A 109.5
N6 C8 H8B 109.5
H8A C8 H8B 109.5
N6 C8 H8C 109.5
H8A C8 H8C 109.5
H8B C8 H8C 109.5
O3 S1 O2 117.4(4)
O3 S1 O1 113.1(3)
O2 S1 O1 113.2(3)
O3 S1 C16 104.7(3)
O2 S1 C16 103.2(3)
O1 S1 C16 103.2(3)
F3 C16 F1 107.9(5)
F3 C16 F2 108.1(5)
F1 C16 F2 104.5(5)
F3 C16 S1 112.5(4)
F1 C16 S1 112.2(4)
F2 C16 S1 111.3(4)
C5 C4 N1 107.7(5)
C5 C4 H4A 126.1
N1 C4 H4A 126.1
O5 S2 O6 115.2(4)
O5 S2 O4 118.2(4)
O6 S2 O4 110.4(5)
O5 S2 C17 104.5(3)
O6 S2 C17 102.4(4)
O4 S2 C17 103.8(4)
N4 C15 H15A 109.5
N4 C15 H15B 109.5
H15A C15 H15B 109.5
N4 C15 H15C 109.5
H15A C15 H15C 109.5
H15B C15 H15C 109.5
F6 C17 F5 109.9(7)
F6 C17 F4 105.0(7)
F5 C17 F4 102.9(7)
F6 C17 S2 113.9(5)
F5 C17 S2 113.9(6)
F4 C17 S2 110.3(5)

loop_
_geom_bond_atom_site_label_1
_geom_bond_atom_site_label_2
_geom_bond_distance
Se1 C11 1.885(4)
Se1 Se2 2.6092(8)
Se1 Se3 2.6909(8)
Se2 C2 1.875(5)
Se3 C7 1.865(5)
N5 C7 1.347(6)
N5 C10 1.367(6)
N5 C6 1.454(7)
N1 C2 1.352(6)
N1 C4 1.372(7)
N1 C3 1.457(7)
N6 C7 1.355(6)
N6 C9 1.365(7)
N6 C8 1.461(8)
N2 C2 1.346(6)
N2 C5 1.380(6)
N2 C1 1.458(7)
N3 C11 1.342(6)
N3 C13 1.381(6)
N3 C12 1.461(6)
C11 N4 1.354(5)
N4 C14 1.369(6)
N4 C15 1.458(6)
C14 C13 1.348(8)
C14 H14A 0.9300
C1 H1A 0.9600
C1 H1B 0.9600
C1 H1C 0.9600
C9 C10 1.345(8)
C9 H9A 0.9300
C12 H12A 0.9600
C12 H12B 0.9600
C12 H12C 0.9600
C13 H13A 0.9300
C6 H6A 0.9600
C6 H6B 0.9600
C6 H6C 0.9600
C5 C4 1.347(8)
C5 H5A 0.9300
C3 H3A 0.9600
C3 H3B 0.9600
C3 H3C 0.9600
C10 H10A 0.9300
C8 H8A 0.9600
C8 H8B 0.9600
C8 H8C 0.9600
S1 O3 1.418(4)
S1 O2 1.430(5)
S1 O1 1.438(4)
S1 C16 1.817(6)
C16 F3 1.295(7)
C16 F1 1.314(7)
C16 F2 1.323(6)
C4 H4A 0.9300
S2 O5 1.418(5)
S2 O6 1.418(6)
S2 O4 1.439(6)
S2 C17 1.802(7)
C15 H15A 0.9600
C15 H15B 0.9600
C15 H15C 0.9600
F6 C17 1.291(8)
F4 C17 1.343(9)
F5 C17 1.293(9)
